data_4066747
loop_
_publ_author_name
'Aguirre-Etcheverry, Paulina'
'Ashley, Andrew E.'
'Bal\'azs, G\'abor'
'Green, Jennifer C.'
'Cowley, Andrew R.'
'Thompson, Amber L.'
'O&#x2019;Hare, Dermot'

_publ_section_title
;
 Synthesis, Structure, and Ligand Exchange Reactions of
 Tetramethyleneethane Complexes of Cobalt
;
_journal_issue 22
_journal_name_full Organometallics
_journal_page_first 5847
_journal_paper_doi 10.1021/om100611p
_journal_volume 29
_journal_year 2010
_chemical_compound_source 'synthesis as described'
_chemical_formula_moiety 'C12 H8 Co2 O6'
_chemical_formula_sum 'C12 H8 Co2 O6'
_chemical_formula_weight 366.06
_chemical_name_common 'TME Cobalt carbonyl'
_chemical_name_systematic TME[Co(CO)3]2
_chemical_properties_physical 'air-sensitive, air-sensitive, moisture-sensitive'
_space_group_IT_number 2
_symmetry_cell_setting triclinic
_symmetry_Int_Tables_number 2
_symmetry_space_group_name_Hall '-P 1'
_symmetry_space_group_name_H-M 'P -1'
_atom_sites_solution_hydrogens difmap
_atom_sites_solution_primary direct
_cell_angle_alpha 88.3649(14)
_cell_angle_beta 78.8043(14)
_cell_angle_gamma 76.2844(16)
_cell_formula_units_Z 1
_cell_length_a 6.6398(2)
_cell_length_b 6.7052(2)
_cell_length_c 8.1460(3)
_cell_measurement_reflns_used 4237
_cell_measurement_temperature 150
_cell_measurement_theta_max 28
_cell_measurement_theta_min 5
_cell_volume 345.56(2)
_computing_cell_refinement
; 
KappaCCD software 'DENZO' (Otwinowski & Minor, 1996) 
;
_computing_data_collection
; 
KappaCCD software 'Collect' (Nonius, 2000) 
;
_computing_data_reduction
; 
KappaCCD software 'DENZO' (Otwinowski & Minor, 1996) 
;
_computing_publication_material
; 
CRYSTALS (Watkin et al, 2001) 
;
_computing_structure_refinement
; 
CRYSTALS (Watkin et al, 2001) 
;
_computing_structure_solution 'SIR92 (Giacovazzo et al, 1992)'
_diffrn_ambient_temperature 150
_diffrn_measured_fraction_theta_full 0.991
_diffrn_measured_fraction_theta_max 0.989
_diffrn_measurement_device_type
; 
Nonius KappaCCD 
;
_diffrn_measurement_method \w
_diffrn_radiation_monochromator graphite
_diffrn_radiation_type 'Mo K\a'
_diffrn_radiation_wavelength 0.71073
_diffrn_reflns_av_R_equivalents 0.023
_diffrn_reflns_limit_h_max 8
_diffrn_reflns_limit_h_min -8
_diffrn_reflns_limit_k_max 8
_diffrn_reflns_limit_k_min -8
_diffrn_reflns_limit_l_max 10
_diffrn_reflns_limit_l_min -10
_diffrn_reflns_number 4237
_diffrn_reflns_theta_full 26.938
_diffrn_reflns_theta_max 27.488
_diffrn_reflns_theta_min 5.291
_diffrn_standards_decay_% 0.00
_diffrn_standards_interval_count 0
_diffrn_standards_interval_time 0
_diffrn_standards_number 0
_exptl_absorpt_coefficient_mu 2.419
_exptl_absorpt_correction_T_max 0.65
_exptl_absorpt_correction_T_min 0.59
_exptl_absorpt_correction_type multi-scan
_exptl_absorpt_process_details
; 
 Denzo/Scalepack (Otwinowski & Minor, 1996) 
;
_exptl_crystal_colour ' orange '
_exptl_crystal_density_diffrn 1.759
_exptl_crystal_density_meas ?
_exptl_crystal_description ' block '
_exptl_crystal_F_000 182
_exptl_crystal_recrystallization_method 'from slow-cooling  hexane'
_exptl_crystal_size_max 0.22
_exptl_crystal_size_mid 0.22
_exptl_crystal_size_min 0.18
_exptl_crystal_thermal_history
; 
The material was crystallised at ambient temperature. A suitable crystal 
was cooled rapidly to 150K for single-crystal X-ray diffraction analysis. 
;
_refine_diff_density_max 0.36
_refine_diff_density_min -0.33
_refine_ls_extinction_method None
_refine_ls_goodness_of_fit_ref 1.1439
_refine_ls_hydrogen_treatment refall
_refine_ls_matrix_type full
_refine_ls_number_parameters 107
_refine_ls_number_reflns 1377
_refine_ls_number_restraints 0
_refine_ls_R_factor_all 0.0289
_refine_ls_R_factor_gt 0.0242
_refine_ls_shift/su_max 0.000369
_refine_ls_structure_factor_coef F
_refine_ls_weighting_details
;
 Method, part 1, Chebychev polynomial, (Watkin, 1994, Prince, 1982) 
 [weight] = 1.0/[A~0~*T~0~(x)+A~1~*T~1~(x) ... +A~n-1~]*T~n-1~(x)] 
 where A~i~ are the Chebychev coefficients listed below and x= Fcalc/Fmax 
 Method = Robust Weighting (Prince, 1982) 
 W = [weight] * [1-(deltaF/6*sigmaF)^2^]^2^ 
 A~i~ are: 
 0.265 0.0776 -0.00802 
;
_refine_ls_weighting_scheme calc
_refine_ls_wR_factor_all 0.0374
_refine_ls_wR_factor_gt 0.0252
_refine_ls_wR_factor_ref 0.0252
_reflns_limit_h_max 8
_reflns_limit_h_min -8
_reflns_limit_k_max 8
_reflns_limit_k_min -8
_reflns_limit_l_max 10
_reflns_limit_l_min 0
_reflns_number_gt 1377
_reflns_number_total 1574
_reflns_threshold_expression I>3.00u(I)
_oxford_structure_analysis_title arc1452
_cod_data_source_file om100611p_si_002.cif
_cod_data_source_block 1
_cod_depositor_comments
;
The following automatic conversions were performed:

'_exptl_crystal_density_meas' value 'not measured' was changed to '?'
- the value is perceived as not measured.

Automatic conversion script
Id: cif_fix_values 3008 2015-01-20 13:52:24Z robertas 
;
_cod_database_code 4066747

loop_
_symmetry_equiv_pos_as_xyz
x,y,z
-x,-y,-z

loop_
_atom_site_label
_atom_site_type_symbol
_atom_site_fract_x
_atom_site_fract_y
_atom_site_fract_z
_atom_site_U_iso_or_equiv
_atom_site_occupancy
_atom_site_adp_type
Co1 Co 0.15726(4) 0.28387(4) 0.25058(3) 0.0216 1.0000 Uani
C1 C 0.0723(3) 0.5157(3) 0.4212(2) 0.0215 1.0000 Uani
C2 C 0.0007(4) 0.5946(3) 0.2745(3) 0.0312 1.0000 Uani
C3 C 0.2952(3) 0.4428(3) 0.3957(3) 0.0258 1.0000 Uani
C4 C 0.3400(3) 0.2795(3) 0.0523(3) 0.0286 1.0000 Uani
C5 C 0.2525(3) 0.0572(3) 0.3587(3) 0.0274 1.0000 Uani
C6 C -0.0652(4) 0.2127(4) 0.1995(3) 0.0347 1.0000 Uani
O1 O 0.4540(3) 0.2730(3) -0.07238(19) 0.0428 1.0000 Uani
O2 O 0.3157(3) -0.0827(2) 0.4334(2) 0.0432 1.0000 Uani
O3 O -0.2062(3) 0.1664(4) 0.1636(3) 0.0587 1.0000 Uani
H11 H 0.089(4) 0.659(4) 0.198(3) 0.041(7) 1.0000 Uiso
H12 H -0.146(4) 0.630(4) 0.275(3) 0.039(7) 1.0000 Uiso
H31 H 0.379(4) 0.520(4) 0.315(3) 0.036(6) 1.0000 Uiso
H32 H 0.359(4) 0.365(4) 0.482(3) 0.030(6) 1.0000 Uiso

loop_
_atom_site_aniso_label
_atom_site_aniso_U_11
_atom_site_aniso_U_22
_atom_site_aniso_U_33
_atom_site_aniso_U_23
_atom_site_aniso_U_13
_atom_site_aniso_U_12
Co1 0.02226(14) 0.02286(14) 0.01845(13) -0.00308(9) -0.00309(9) -0.00308(9)
C1 0.0273(9) 0.0159(8) 0.0197(9) -0.0017(6) -0.0036(7) -0.0023(7)
C2 0.0381(12) 0.0267(10) 0.0218(10) 0.0010(8) -0.0029(8) 0.0037(9)
C3 0.0260(10) 0.0236(9) 0.0281(10) -0.0061(8) -0.0033(8) -0.0071(7)
C4 0.0302(10) 0.0284(10) 0.0264(10) -0.0022(8) -0.0060(8) -0.0042(8)
C5 0.0311(10) 0.0247(9) 0.0277(10) -0.0062(8) -0.0065(8) -0.0079(8)
C6 0.0303(11) 0.0441(12) 0.0292(11) -0.0057(9) -0.0067(9) -0.0064(9)
O1 0.0414(9) 0.0559(11) 0.0248(8) -0.0015(7) 0.0057(7) -0.0086(8)
O2 0.0611(11) 0.0250(8) 0.0468(10) 0.0063(7) -0.0207(8) -0.0086(7)
O3 0.0398(10) 0.0860(15) 0.0600(12) -0.0068(11) -0.0206(9) -0.0243(10)

loop_
_atom_type_symbol
_atom_type_scat_dispersion_real
_atom_type_scat_dispersion_imag
_atom_type_scat_Cromer_Mann_a1
_atom_type_scat_Cromer_Mann_b1
_atom_type_scat_Cromer_Mann_a2
_atom_type_scat_Cromer_Mann_b2
_atom_type_scat_Cromer_Mann_a3
_atom_type_scat_Cromer_Mann_b3
_atom_type_scat_Cromer_Mann_a4
_atom_type_scat_Cromer_Mann_b4
_atom_type_scat_Cromer_Mann_c
_atom_type_scat_source
'C   ' 0.0033 0.0016 2.3100 20.8439 1.0200 10.2075 1.5886 0.5687 0.8650 51.6512 0.2156 International_Tables_Vol_IV_Table_2.2B
'H   ' 0.0000 0.0000 0.4930 10.5109 0.3229 26.1257 0.1402 3.1424 0.0408 57.7998 0.0030 International_Tables_Vol_IV_Table_2.2B
'Co  ' 0.3494 0.9721 12.2841 4.2791 7.3409 0.2784 4.0034 13.5359 2.3488 71.1692 1.0118 International_Tables_Vol_IV_Table_2.2B
'O   ' 0.0106 0.0060 3.0485 13.2771 2.2868 5.7011 1.5463 0.3239 0.8670 32.9089 0.2508 International_Tables_Vol_IV_Table_2.2B

loop_
_geom_angle_atom_site_label_1
_geom_angle_site_symmetry_1
_geom_angle_atom_site_label_2
_geom_angle_atom_site_label_3
_geom_angle_site_symmetry_3
_geom_angle
_geom_angle_publ_flag
C1 . Co1 C2 . 40.21(8) yes
C1 . Co1 C3 . 40.52(7) yes
C2 . Co1 C3 . 68.99(9) yes
C1 . Co1 C4 . 124.78(8) yes
C2 . Co1 C4 . 101.45(9) yes
C3 . Co1 C4 . 98.94(9) yes
C1 . Co1 C5 . 106.26(8) yes
C2 . Co1 C5 . 145.66(8) yes
C3 . Co1 C5 . 88.34(8) yes
C4 . Co1 C5 . 107.51(9) yes
C1 . Co1 C6 . 112.22(9) yes
C2 . Co1 C6 . 92.32(10) yes
C3 . Co1 C6 . 152.12(9) yes
C4 . Co1 C6 . 105.14(10) yes
C5 . Co1 C6 . 97.48(10) yes
Co1 . C1 C1 2_566 116.13(16) yes
Co1 . C1 C2 . 72.75(11) yes
C1 2_566 C1 C2 . 123.3(2) yes
Co1 . C1 C3 . 72.10(10) yes
C1 2_566 C1 C3 . 123.2(2) yes
C2 . C1 C3 . 112.96(18) yes
Co1 . C2 C1 . 67.05(11) yes
Co1 . C2 H11 . 103.9(16) no
C1 . C2 H11 . 117.6(16) no
Co1 . C2 H12 . 118.0(16) no
C1 . C2 H12 . 119.3(16) no
H11 . C2 H12 . 118(2) no
Co1 . C3 C1 . 67.38(10) yes
Co1 . C3 H31 . 105.5(15) no
C1 . C3 H31 . 116.2(15) no
Co1 . C3 H32 . 116.1(14) no
C1 . C3 H32 . 119.7(14) no
H31 . C3 H32 . 119(2) no
Co1 . C4 O1 . 178.68(19) yes
Co1 . C5 O2 . 176.80(17) yes
Co1 . C6 O3 . 178.7(2) yes

loop_
_geom_bond_atom_site_label_1
_geom_bond_atom_site_label_2
_geom_bond_site_symmetry_2
_geom_bond_distance
_geom_bond_publ_flag
Co1 C1 . 2.0173(17) yes
Co1 C2 . 2.092(2) yes
Co1 C3 . 2.0796(19) yes
Co1 C4 . 1.818(2) yes
Co1 C5 . 1.780(2) yes
Co1 C6 . 1.780(2) yes
C1 C1 2_566 1.488(4) yes
C1 C2 . 1.414(3) yes
C1 C3 . 1.420(3) yes
C2 H11 . 0.94(3) no
C2 H12 . 0.95(3) no
C3 H31 . 0.99(3) no
C3 H32 . 0.97(2) no
C4 O1 . 1.138(3) yes
C5 O2 . 1.143(3) yes
C6 O3 . 1.143(3) yes
